data_1008198
loop_
_publ_author_name
'le Page, Y'
'Strobel, P'

_publ_section_title
;
Structural chemistry of the Magneli phases Ti~n~ O~(2n-1)~, 4<=n<=9
;
_journal_coden_ASTM JSSCBI
_journal_name_full 'Journal of Solid State Chemistry'
_journal_page_first 273
_journal_page_last 281
_journal_paper_doi 10.1016/0022-4596(82)90374-7
_journal_volume 44
_journal_year 1982
_chemical_formula_structural 'TI9 O17'
_chemical_formula_sum 'O17 Ti9'
_chemical_name_systematic 'TITANIUM OXIDE (9/17)'
_space_group_IT_number 2
_symmetry_cell_setting triclinic
_symmetry_Int_Tables_number 2
_symmetry_space_group_name_Hall '-P 1 (-1/2*x+1/2*y+1/2*z,1/2*x-1/2*y+1/2*z,1/2*x+1/2*y-1/2*z)'
_symmetry_space_group_name_H-M 'I -1'
_cell_angle_alpha 66.41(1)
_cell_angle_beta 57.20(1)
_cell_angle_gamma 108.53(1)
_cell_formula_units_Z 4
_cell_length_a 5.524(1)
_cell_length_b 7.142(1)
_cell_length_c 50.03(1)
_cell_volume 1094.7
_refine_ls_R_factor_all 0.025
_cod_database_code 1008198

loop_
_symmetry_equiv_pos_as_xyz
x,y,z
-x,-y,-z
1/2+x,1/2+y,1/2+z
1/2-x,1/2-y,1/2-z

loop_
_atom_site_label
_atom_site_type_symbol
_atom_site_symmetry_multiplicity
_atom_site_Wyckoff_symbol
_atom_site_fract_x
_atom_site_fract_y
_atom_site_fract_z
_atom_site_occupancy
_atom_site_attached_hydrogens
_atom_site_calc_flag
Ti1 Ti0 2 a 0. 0. 0. 1. 0 d
Ti2 Ti0 4 i 0.01284(8) 0.01106(6) 0.057340(9) 1. 0 d
Ti3 Ti0 4 i 0.03725(8) 0.02811(6) 0.113550(9) 1. 0 d
Ti4 Ti0 4 i 0.06027(8) 0.05701(6) 0.170150(9) 1. 0 d
Ti5 Ti0 4 i 0.09266(8) 0.04166(6) 0.229840(9) 1. 0 d
Ti6 Ti0 2 c 0. 0.5 0. 1. 0 d
Ti7 Ti0 4 i 0.02191(8) 0.51380(6) 0.057080(9) 1. 0 d
Ti8 Ti0 4 i 0.03915(8) 0.52960(6) 0.114290(9) 1. 0 d
Ti9 Ti0 4 i 0.05638(8) 0.54882(6) 0.171600(9) 1. 0 d
Ti10 Ti0 4 i 0.09580(8) 0.54775(6) 0.228110(9) 1. 0 d
O1 O0 4 i 0.9956(3) 0.69378(24) 0.01865(3) 1. 0 d
O2 O0 4 i 0.9996(3) 0.70035(24) 0.07726(4) 1. 0 d
O3 O0 4 i 0.0026(3) 0.70937(25) 0.13528(4) 1. 0 d
O4 O0 4 i 0.9292(3) 0.67779(25) 0.20287(4) 1. 0 d
O5 O0 4 i 0.0144(3) 0.31481(24) 0.03964(3) 1. 0 d
O6 O0 4 i 0.0369(3) 0.33014(24) 0.09674(3) 1. 0 d
O7 O0 4 i 0.0655(3) 0.34573(24) 0.15317(4) 1. 0 d
O8 O0 4 i 0.0366(3) 0.31665(24) 0.21516(3) 1. 0 d
O9 O0 4 i 0.6069(3) 0.80771(24) 0.00511(3) 1. 0 d
O10 O0 4 i 0.6180(3) 0.81943(25) 0.06302(3) 1. 0 d
O11 O0 4 i 0.6283(3) 0.83343(25) 0.12169(4) 1. 0 d
O12 O0 4 i 0.6456(3) 0.84786(25) 0.17851(4) 1. 0 d
O13 O0 4 i 0.6226(3) 0.84322(24) 0.23860(3) 1. 0 d
O14 O0 4 i 0.4057(3) 0.20318(25) 0.05274(3) 1. 0 d
O15 O0 4 i 0.4148(3) 0.20198(25) 0.11185(3) 1. 0 d
O16 O0 4 i 0.4225(3) 0.19848(24) 0.17058(3) 1. 0 d
O17 O0 4 i 0.4479(3) 0.18366(25) 0.22803(3) 1. 0 d

loop_
_atom_type_symbol
_atom_type_oxidation_number
Ti0 0.000
O0 0.000
